data_1504930
loop_
_publ_author_name
'L\'evesque, Fran\,cois'
'B\'elanger, Guillaume'

_publ_section_title
;
 A versatile cascade of intramolecular Vilsmeier-Haack and azomethine
 ylide 1,3-dipolar cycloaddition toward tricyclic cores of alkaloids.
;
_journal_issue 21
_journal_name_full 'Organic letters'
_journal_page_first 4939
_journal_page_last 4942
_journal_paper_doi 10.1021/ol802010n
_journal_volume 10
_journal_year 2008
_chemical_absolute_configuration unk
_chemical_formula_sum 'C16 H23 N O5'
_chemical_formula_weight 309.35
_chemical_name_systematic
;
 ?
;
_space_group_IT_number 19
_symmetry_cell_setting orthorhombic
_symmetry_space_group_name_Hall 'P 2ac 2ab'
_symmetry_space_group_name_H-M 'P 21 21 21'
_atom_sites_solution_hydrogens geom
_atom_sites_solution_primary direct
_atom_sites_solution_secondary difmap
_audit_conform_dict_location ftp://ftp.iucr.org/pub/cif_core.dic
_audit_conform_dict_name cif_core.dic
_audit_conform_dict_version 2.3
_audit_creation_date 2008-02-05T12:46:51-00:00
_audit_creation_method 'WinGX routine CIF_UPDATE'
_cell_angle_alpha 90
_cell_angle_beta 90
_cell_angle_gamma 90
_cell_formula_units_Z 4
_cell_length_a 7.221(5)
_cell_length_b 10.099(3)
_cell_length_c 20.920(13)
_cell_measurement_reflns_used 20
_cell_measurement_temperature 198(2)
_cell_measurement_theta_max 12.5
_cell_measurement_theta_min 10
_cell_volume 1525.6(15)
_computing_cell_refinement Difrac
_computing_data_collection Difrac
_computing_data_reduction NRCVAX
_computing_structure_refinement 'SHELXL-97 (Sheldrick, 1997)'
_computing_structure_solution 'SHELXS-97 (Sheldrick, 1997)'
_diffrn_ambient_temperature 198(2)
_diffrn_measured_fraction_theta_full 0.995
_diffrn_measured_fraction_theta_max 0.992
_diffrn_measurement_device_type CAD4
_diffrn_measurement_method Omega/2theta
_diffrn_radiation_monochromator graphite
_diffrn_radiation_type MoK\a
_diffrn_radiation_wavelength 0.71073
_diffrn_reflns_av_R_equivalents 0
_diffrn_reflns_av_unetI/netI 0.0874
_diffrn_reflns_limit_h_max 8
_diffrn_reflns_limit_h_min 0
_diffrn_reflns_limit_k_max 12
_diffrn_reflns_limit_k_min 0
_diffrn_reflns_limit_l_max 25
_diffrn_reflns_limit_l_min 0
_diffrn_reflns_number 1659
_diffrn_reflns_theta_full 25.5
_diffrn_reflns_theta_max 25.57
_diffrn_reflns_theta_min 1.95
_diffrn_standards_decay_% 0
_diffrn_standards_interval_count 100
_diffrn_standards_number 1
_exptl_absorpt_coefficient_mu 0.1
_exptl_absorpt_correction_T_max 0.9803
_exptl_absorpt_correction_T_min 0.9518
_exptl_absorpt_correction_type psi-scan
_exptl_absorpt_process_details Empirical
_exptl_crystal_colour Colorless
_exptl_crystal_density_diffrn 1.347
_exptl_crystal_density_method 'not measured'
_exptl_crystal_description Needle
_exptl_crystal_F_000 664
_exptl_crystal_size_max 0.5
_exptl_crystal_size_mid 0.3
_exptl_crystal_size_min 0.2
_refine_diff_density_max 0.215
_refine_diff_density_min -0.207
_refine_diff_density_rms 0.054
_refine_ls_abs_structure_details 'Flack H D (1983), Acta Cryst. A39, 876-881'
_refine_ls_abs_structure_Flack 1(3)
_refine_ls_extinction_method none
_refine_ls_goodness_of_fit_ref 0.958
_refine_ls_hydrogen_treatment none
_refine_ls_matrix_type full
_refine_ls_number_parameters 201
_refine_ls_number_reflns 1659
_refine_ls_number_restraints 0
_refine_ls_restrained_S_all 0.958
_refine_ls_R_factor_all 0.1234
_refine_ls_R_factor_gt 0.0514
_refine_ls_shift/su_max 0
_refine_ls_shift/su_mean 0
_refine_ls_structure_factor_coef Fsqd
_refine_ls_weighting_details 'calc w=1/[\s^2^(Fo^2^)+(0.0413P)^2^+0.0000P] where P=(Fo^2^+2Fc^2^)/3'
_refine_ls_weighting_scheme calc
_refine_ls_wR_factor_gt 0.0841
_refine_ls_wR_factor_ref 0.0992
_reflns_number_gt 976
_reflns_number_total 1659
_reflns_threshold_expression >2sigma(I)
_cod_data_source_file ol802010n_si_002.cif
_cod_data_source_block fl892
_cod_depositor_comments
;
The following automatic conversions were performed:

'_symmetry_cell_setting' value 'Orthorhombic' changed to
'orthorhombic' according to
/home/saulius/struct/CIF-dictionaries/cif_core.dic dictionary named
'cif_core.dic' version 2.4.1 from
2010-06-29.

'_exptl_absorpt_correction_type' value 'Psi-Scan'
changed to 'psi-scan' according to
/home/saulius/struct/CIF-dictionaries/cif_core.dic dictionary named
'cif_core.dic' version 2.4.1 from 2010-06-29.

Automatic conversion script
Id: cif_fix_values 1715 2011-07-08 13:25:40Z adriana 
;
_cod_original_cell_volume 1525.6(14)
_cod_original_sg_symbol_H-M P212121
_cod_database_code 1504930

loop_
_symmetry_equiv_pos_as_xyz
'x, y, z'
'-x+1/2, -y, z+1/2'
'x+1/2, -y+1/2, -z'
'-x, y+1/2, -z+1/2'

loop_
_atom_site_label
_atom_site_type_symbol
_atom_site_fract_x
_atom_site_fract_y
_atom_site_fract_z
_atom_site_U_iso_or_equiv
_atom_site_adp_type
_atom_site_occupancy
_atom_site_symmetry_multiplicity
_atom_site_calc_flag
_atom_site_refinement_flags
C1 C 0.3424(7) 0.3880(4) 0.1129(2) 0.0290(11) Uani 1 1 d .
C2 C 0.3802(6) 0.5297(4) 0.0935(2) 0.0270(11) Uani 1 1 d .
H2 H 0.314 0.5436 0.052 0.032 Uiso 1 1 calc R
C3 C 0.3113(6) 0.6444(4) 0.14014(18) 0.0252(10) Uani 1 1 d .
H3 H 0.1953 0.684 0.1224 0.03 Uiso 1 1 calc R
C4 C 0.4671(7) 0.7474(4) 0.13649(19) 0.0293(11) Uani 1 1 d .
H4 H 0.5407 0.7431 0.1769 0.035 Uiso 1 1 calc R
C5 C 0.4049(7) 0.8916(4) 0.1257(2) 0.0376(12) Uani 1 1 d .
H5A H 0.2766 0.893 0.109 0.045 Uiso 1 1 calc R
H5B H 0.4068 0.9401 0.1668 0.045 Uiso 1 1 calc R
C6 C 0.5331(8) 0.9581(4) 0.0787(2) 0.0434(13) Uani 1 1 d .
H6A H 0.4984 1.0525 0.0739 0.052 Uiso 1 1 calc R
H6B H 0.6621 0.954 0.0946 0.052 Uiso 1 1 calc R
C7 C 0.5363(7) 0.7577(5) 0.0176(2) 0.0322(12) Uani 1 1 d .
C8 C 0.5905(7) 0.6980(4) 0.08046(19) 0.0298(11) Uani 1 1 d .
H8 H 0.7217 0.7235 0.0897 0.036 Uiso 1 1 calc R
C9 C 0.7045(7) 0.4955(5) 0.1278(2) 0.0430(14) Uani 1 1 d .
H9A H 0.6848 0.538 0.1699 0.052 Uiso 1 1 calc R
H9B H 0.8343 0.5115 0.1147 0.052 Uiso 1 1 calc R
C10 C 0.6709(7) 0.3491(5) 0.1333(3) 0.0457(14) Uani 1 1 d .
H10A H 0.761 0.3101 0.1636 0.055 Uiso 1 1 calc R
H10B H 0.6895 0.3068 0.0911 0.055 Uiso 1 1 calc R
C11 C 0.4746(7) 0.3220(4) 0.1566(2) 0.0424(14) Uani 1 1 d .
H11A H 0.451 0.2254 0.1573 0.051 Uiso 1 1 calc R
H11B H 0.4589 0.3565 0.2006 0.051 Uiso 1 1 calc R
C12 C 0.1941(7) 0.3291(4) 0.0869(2) 0.0305(11) Uani 1 1 d .
H12 H 0.123 0.3754 0.0559 0.037 Uiso 1 1 calc R
C13 C 0.0515(8) 0.1334(4) 0.0541(2) 0.0473(15) Uani 1 1 d .
H13A H -0.0416 0.1911 0.0344 0.071 Uiso 1 1 calc R
H13B H -0.0091 0.0545 0.0715 0.071 Uiso 1 1 calc R
H13C H 0.1424 0.1068 0.0217 0.071 Uiso 1 1 calc R
C14 C 0.2747(7) 0.5982(4) 0.2072(2) 0.0318(12) Uani 1 1 d .
C15 C 0.0371(8) 0.5203(4) 0.2773(2) 0.0507(15) Uani 1 1 d .
H15A H -0.0956 0.5409 0.2838 0.061 Uiso 1 1 calc R
H15B H 0.1088 0.5668 0.3108 0.061 Uiso 1 1 calc R
C16 C 0.0659(8) 0.3757(4) 0.2836(2) 0.0519(15) Uani 1 1 d .
H16A H 0.0016 0.3298 0.2488 0.078 Uiso 1 1 calc R
H16B H 0.0166 0.3455 0.3248 0.078 Uiso 1 1 calc R
H16C H 0.1987 0.356 0.2815 0.078 Uiso 1 1 calc R
N1 N 0.5782(5) 0.5541(3) 0.08047(17) 0.0275(9) Uani 1 1 d .
O1 O 0.1430(5) 0.2029(3) 0.10426(13) 0.0438(9) Uani 1 1 d .
O2 O 0.3867(5) 0.5888(3) 0.24945(14) 0.0473(10) Uani 1 1 d .
O3 O 0.0952(5) 0.5678(3) 0.21420(14) 0.0394(9) Uani 1 1 d .
O4 O 0.5203(5) 0.8920(3) 0.01744(13) 0.0394(9) Uani 1 1 d .
O5 O 0.5095(5) 0.6997(3) -0.03170(13) 0.0381(9) Uani 1 1 d .

loop_
_atom_site_aniso_label
_atom_site_aniso_U_11
_atom_site_aniso_U_22
_atom_site_aniso_U_33
_atom_site_aniso_U_23
_atom_site_aniso_U_13
_atom_site_aniso_U_12
C1 0.031(3) 0.027(2) 0.029(2) -0.003(2) 0.005(2) 0.005(2)
C2 0.029(3) 0.020(2) 0.031(3) -0.003(2) -0.004(2) 0.005(2)
C3 0.029(3) 0.018(2) 0.029(2) -0.0029(19) 0.001(2) 0.000(2)
C4 0.033(3) 0.024(2) 0.031(2) -0.005(2) 0.000(3) -0.002(2)
C5 0.042(3) 0.022(2) 0.049(3) -0.005(2) 0.008(3) -0.011(3)
C6 0.051(3) 0.025(2) 0.054(3) 0.003(2) 0.016(3) -0.008(3)
C7 0.023(3) 0.035(3) 0.039(3) 0.005(3) 0.008(3) -0.004(3)
C8 0.021(3) 0.029(2) 0.039(2) -0.002(2) 0.003(3) -0.009(2)
C9 0.028(3) 0.045(3) 0.056(3) 0.003(3) -0.006(3) 0.008(3)
C10 0.046(3) 0.036(3) 0.055(3) 0.000(3) -0.016(3) 0.013(3)
C11 0.060(4) 0.027(3) 0.041(3) -0.003(2) -0.007(3) 0.004(3)
C12 0.040(3) 0.024(2) 0.027(2) 0.000(2) 0.005(3) 0.000(3)
C13 0.063(4) 0.035(3) 0.044(3) -0.011(2) -0.004(3) -0.018(3)
C14 0.042(3) 0.019(2) 0.035(3) -0.007(2) -0.002(3) 0.000(3)
C15 0.055(4) 0.049(3) 0.048(3) 0.010(3) 0.026(3) -0.003(3)
C16 0.062(4) 0.042(3) 0.051(3) 0.004(3) -0.004(3) -0.007(3)
N1 0.024(2) 0.023(2) 0.036(2) -0.0015(17) -0.001(2) 0.0044(18)
O1 0.064(2) 0.0235(16) 0.0441(17) 0.0014(15) -0.001(2) -0.0104(18)
O2 0.058(2) 0.050(2) 0.0337(16) -0.0006(18) -0.009(2) -0.014(2)
O3 0.039(2) 0.0350(19) 0.044(2) 0.0030(17) 0.0111(18) -0.0047(17)
O4 0.045(2) 0.0279(17) 0.0458(18) 0.0057(16) 0.010(2) -0.0022(19)
O5 0.038(2) 0.0420(19) 0.0346(17) 0.0004(16) 0.0018(19) 0.0018(19)

loop_
_atom_type_symbol
_atom_type_description
_atom_type_scat_dispersion_real
_atom_type_scat_dispersion_imag
_atom_type_scat_source
C C 0.0033 0.0016 'International Tables Vol C Tables 4.2.6.8 and 6.1.1.4'
H H 0 0 'International Tables Vol C Tables 4.2.6.8 and 6.1.1.4'
N N 0.0061 0.0033 'International Tables Vol C Tables 4.2.6.8 and 6.1.1.4'
O O 0.0106 0.006 'International Tables Vol C Tables 4.2.6.8 and 6.1.1.4'

loop_
_geom_angle_atom_site_label_1
_geom_angle_atom_site_label_2
_geom_angle_atom_site_label_3
_geom_angle
C12 C1 C11 124.5(4)
C12 C1 C2 117.1(4)
C11 C1 C2 118.4(4)
N1 C2 C1 112.5(4)
N1 C2 C3 107.1(4)
C1 C2 C3 117.8(3)
C14 C3 C4 112.7(4)
C14 C3 C2 113.6(3)
C4 C3 C2 103.5(3)
C3 C4 C5 115.8(4)
C3 C4 C8 103.9(3)
C5 C4 C8 111.1(3)
C6 C5 C4 109.7(4)
O4 C6 C5 109.4(4)
O5 C7 O4 118.0(4)
O5 C7 C8 126.8(4)
O4 C7 C8 115.2(4)
N1 C8 C7 112.7(4)
N1 C8 C4 106.5(3)
C7 C8 C4 112.5(4)
N1 C9 C10 110.3(4)
C9 C10 C11 110.6(4)
C1 C11 C10 108.7(4)
C1 C12 O1 121.2(4)
O2 C14 O3 123.5(5)
O2 C14 C3 126.4(5)
O3 C14 C3 110.1(4)
O3 C15 C16 111.3(4)
C8 N1 C9 111.4(4)
C8 N1 C2 103.1(3)
C9 N1 C2 114.2(4)
C12 O1 C13 112.7(3)
C14 O3 C15 116.8(4)
C7 O4 C6 116.8(3)

loop_
_geom_bond_atom_site_label_1
_geom_bond_atom_site_label_2
_geom_bond_distance
C1 C12 1.340(6)
C1 C11 1.480(6)
C1 C2 1.513(6)
C2 N1 1.476(5)
C2 C3 1.595(5)
C3 C14 1.501(6)
C3 C4 1.534(5)
C4 C5 1.541(5)
C4 C8 1.555(5)
C5 C6 1.509(6)
C6 O4 1.448(5)
C7 O5 1.202(5)
C7 O4 1.362(5)
C7 C8 1.498(6)
C8 N1 1.456(5)
C9 N1 1.471(5)
C9 C10 1.502(6)
C10 C11 1.524(7)
C12 O1 1.375(5)
C13 O1 1.426(5)
C14 O2 1.202(5)
C14 O3 1.341(6)
C15 O3 1.466(5)
C15 C16 1.481(6)

loop_
_geom_torsion_atom_site_label_1
_geom_torsion_atom_site_label_2
_geom_torsion_atom_site_label_3
_geom_torsion_atom_site_label_4
_geom_torsion
C12 C1 C2 N1 -136.7(4)
C11 C1 C2 N1 40.5(5)
C12 C1 C2 C3 98.0(5)
C11 C1 C2 C3 -84.7(5)
N1 C2 C3 C14 -108.4(4)
C1 C2 C3 C14 19.5(6)
N1 C2 C3 C4 14.2(4)
C1 C2 C3 C4 142.1(4)
C14 C3 C4 C5 -104.7(4)
C2 C3 C4 C5 132.1(4)
C14 C3 C4 C8 133.2(4)
C2 C3 C4 C8 10.0(4)
C3 C4 C5 C6 -138.8(4)
C8 C4 C5 C6 -20.6(5)
C4 C5 C6 O4 63.2(5)
O5 C7 C8 N1 -10.2(7)
O4 C7 C8 N1 171.2(4)
O5 C7 C8 C4 -130.6(5)
O4 C7 C8 C4 50.8(6)
C3 C4 C8 N1 -31.9(4)
C5 C4 C8 N1 -157.0(4)
C3 C4 C8 C7 92.1(4)
C5 C4 C8 C7 -33.1(5)
N1 C9 C10 C11 -62.1(5)
C12 C1 C11 C10 130.9(5)
C2 C1 C11 C10 -46.2(5)
C9 C10 C11 C1 55.8(5)
C11 C1 C12 O1 6.4(7)
C2 C1 C12 O1 -176.5(4)
C4 C3 C14 O2 -31.6(6)
C2 C3 C14 O2 85.8(5)
C4 C3 C14 O3 148.4(4)
C2 C3 C14 O3 -94.3(5)
C7 C8 N1 C9 154.3(4)
C4 C8 N1 C9 -81.9(4)
C7 C8 N1 C2 -82.9(5)
C4 C8 N1 C2 41.0(4)
C10 C9 N1 C8 172.3(4)
C10 C9 N1 C2 56.1(5)
C1 C2 N1 C8 -164.9(3)
C3 C2 N1 C8 -34.0(4)
C1 C2 N1 C9 -43.9(5)
C3 C2 N1 C9 87.0(4)
C1 C12 O1 C13 -150.7(4)
O2 C14 O3 C15 -0.3(6)
C3 C14 O3 C15 179.8(3)
C16 C15 O3 C14 -85.6(5)
O5 C7 O4 C6 173.4(4)
C8 C7 O4 C6 -7.9(6)
C5 C6 O4 C7 -49.7(6)

loop_
_cod_related_entry_id
_cod_related_entry_code
_cod_related_entry_database
1 30651515 ChemSpider
